data_4515679
loop_
_publ_author_name
'Rigotti, Thomas'
'Casado-S\'anchez, Antonio'
'Cabrera, Silvia'
'P\'erez-Ruiz, Ra\'ul'
'Liras, Marta'
'de la Pe\~na O&#x2019;Shea, V\'ictor A.'
'Alem\'an, Jos\'e'

_publ_section_title
;
 A Bifunctional Photoaminocatalyst for the Alkylation of Aldehydes:
 Design, Analysis, and Mechanistic Studies
;
_journal_issue 7
_journal_name_full 'ACS Catalysis'
_journal_page_first 5928
_journal_paper_doi 10.1021/acscatal.8b01331
_journal_volume 8
_journal_year 2018
_chemical_formula_sum 'C24 H20 N2 O2 S'
_chemical_formula_weight 400.48
_chemical_name_common TR-82_1DIAST
_space_group_crystal_system monoclinic
_space_group_IT_number 4
_space_group_name_Hall 'P 2yb'
_space_group_name_H-M_alt 'P 1 21 1'
_atom_sites_solution_hydrogens geom
_atom_sites_solution_primary direct
_atom_sites_solution_secondary difmap
_cell_angle_alpha 90
_cell_angle_beta 95.797(2)
_cell_angle_gamma 90
_cell_formula_units_Z 4
_cell_length_a 7.3859(4)
_cell_length_b 14.0495(6)
_cell_length_c 19.8207(10)
_cell_measurement_reflns_used 5059
_cell_measurement_temperature 296.(2)
_cell_measurement_theta_max 18.9177
_cell_measurement_theta_min 2.5235
_cell_volume 2046.24(18)
_computing_cell_refinement 'SAINT V7.68A (Bruker AXS, 2009)'
_computing_data_collection 'Bruker Instrument Service v2010.9.0.0'
_computing_data_reduction 'SAINT V7.68A (Bruker AXS, 2009)'
_computing_structure_refinement 'SHELXL-97 (Sheldrick, 2008)'
_computing_structure_solution 'SHELXS-97 (Sheldrick, 2008)'
_diffrn_ambient_temperature 296.(2)
_diffrn_detector_area_resol_mean 8.3333
_diffrn_measured_fraction_theta_full 0.995
_diffrn_measured_fraction_theta_max 0.995
_diffrn_measurement_device_type 'Bruker Kappa Apex II'
_diffrn_radiation_wavelength 0.71073
_diffrn_reflns_av_R_equivalents 0.0513
_diffrn_reflns_av_sigmaI/netI 0.0561
_diffrn_reflns_limit_h_max 8
_diffrn_reflns_limit_h_min -8
_diffrn_reflns_limit_k_max 16
_diffrn_reflns_limit_k_min -16
_diffrn_reflns_limit_l_max 23
_diffrn_reflns_limit_l_min -23
_diffrn_reflns_number 32083
_diffrn_reflns_theta_full 25.39
_diffrn_reflns_theta_max 25.39
_diffrn_reflns_theta_min 1.78
_exptl_absorpt_coefficient_mu 0.181
_exptl_absorpt_correction_T_max 1.00
_exptl_absorpt_correction_T_min 0.91
_exptl_absorpt_correction_type multi-scan
_exptl_absorpt_process_details sadabs
_exptl_crystal_colour 'clear pale yellow'
_exptl_crystal_density_diffrn 1.300
_exptl_crystal_density_method 'not measured'
_exptl_crystal_description plate
_exptl_crystal_F_000 840
_exptl_crystal_size_max 0.510
_exptl_crystal_size_mid 0.140
_exptl_crystal_size_min 0.020
_refine_diff_density_max 0.249
_refine_diff_density_min -0.281
_refine_ls_abs_structure_details 'Flack H D (1983), Acta Cryst. A39, 876-881'
_refine_ls_abs_structure_Flack -0.05(9)
_refine_ls_extinction_method none
_refine_ls_goodness_of_fit_ref 1.048
_refine_ls_hydrogen_treatment constr
_refine_ls_matrix_type full
_refine_ls_number_parameters 525
_refine_ls_number_reflns 7378
_refine_ls_number_restraints 1
_refine_ls_restrained_S_all 1.047
_refine_ls_R_factor_all 0.1148
_refine_ls_R_factor_gt 0.0497
_refine_ls_shift/su_max 0.000
_refine_ls_shift/su_mean 0.000
_refine_ls_structure_factor_coef Fsqd
_refine_ls_weighting_details 'calc w=1/[\s^2^(Fo^2^)+(0.0889P)^2^+0.0000P] where P=(Fo^2^+2Fc^2^)/3'
_refine_ls_weighting_scheme calc
_refine_ls_wR_factor_gt 0.1191
_refine_ls_wR_factor_ref 0.1640
_reflns_number_gt 4318
_reflns_number_total 7378
_reflns_threshold_expression >2sigma(I)
_cod_data_source_file cs8b01331_si_002.cif
_cod_data_source_block I
_cod_original_cell_volume 2046.24(17)
_cod_database_code 4515679

loop_
_space_group_symop_operation_xyz
'x, y, z'
'-x, y+1/2, -z'

loop_
_atom_site_type_symbol
_atom_site_label
_atom_site_fract_x
_atom_site_fract_y
_atom_site_fract_z
_atom_site_U_iso_or_equiv
_atom_site_adp_type
_atom_site_calc_flag
_atom_site_refinement_flags
_atom_site_occupancy
C C1 0.0219(7) 0.6413(3) 0.3971(2) 0.0671(12) Uani d . 1
C C2 0.0193(5) 0.6174(3) 0.3252(2) 0.0586(11) Uani d . 1
C C3 0.0419(6) 0.6908(4) 0.2786(3) 0.0788(14) Uani d . 1
H H3 0.0561 0.753 0.2942 0.095 Uiso calc R 1
C C4 0.0436(8) 0.6728(5) 0.2109(3) 0.0955(18) Uani d . 1
H H4 0.0593 0.7226 0.181 0.115 Uiso calc R 1
C C5 0.0225(9) 0.5825(5) 0.1871(3) 0.1077(19) Uani d . 1
H H5 0.0246 0.5706 0.141 0.129 Uiso calc R 1
C C6 -0.0018(8) 0.5089(4) 0.2302(3) 0.0936(16) Uani d . 1
H H6 -0.0193 0.4475 0.2132 0.112 Uiso calc R 1
C C7 -0.0004(6) 0.5254(3) 0.2998(2) 0.0663(12) Uani d . 1
C C8 -0.0118(6) 0.4712(3) 0.4324(2) 0.0540(10) Uani d . 1
C C9 -0.0199(7) 0.4054(3) 0.4831(2) 0.0748(14) Uani d . 1
H H9 -0.0338 0.3411 0.4724 0.09 Uiso calc R 1
C C10 -0.0074(7) 0.4342(3) 0.5497(2) 0.0715(12) Uani d . 1
H H10 -0.0093 0.3888 0.5838 0.086 Uiso calc R 1
C C11 0.0077(6) 0.5291(3) 0.5671(2) 0.0556(10) Uani d . 1
C C12 0.0132(6) 0.5937(3) 0.5161(2) 0.0553(10) Uani d . 1
H H12 0.0223 0.658 0.527 0.066 Uiso calc R 1
C C13 0.0055(5) 0.5668(3) 0.44779(19) 0.0505(9) Uani d . 1
C C14 0.0370(6) 0.5606(3) 0.63938(19) 0.0612(11) Uani d . 1
H H14 -0.011 0.6252 0.6433 0.073 Uiso calc R 1
C C15 0.0678(6) 0.4809(3) 0.7433(2) 0.0651(12) Uani d . 1
C C16 0.2445(5) 0.5346(3) 0.73494(19) 0.0581(11) Uani d . 1
H H16 0.3483 0.4918 0.7455 0.07 Uiso calc R 1
C C17 0.2633(6) 0.6208(3) 0.7830(2) 0.0676(12) Uani d . 1
H H17A 0.1647 0.6651 0.7707 0.081 Uiso calc R 1
H H17B 0.2534 0.5996 0.8291 0.081 Uiso calc R 1
C C18 0.4415(6) 0.6705(3) 0.7800(2) 0.0565(10) Uani d . 1
C C19 0.5921(6) 0.6369(3) 0.8168(2) 0.0677(12) Uani d . 1
H H19 0.5805 0.5855 0.8456 0.081 Uiso calc R 1
C C20 0.7618(7) 0.6758(4) 0.8131(2) 0.0828(14) Uani d . 1
H H20 0.8636 0.65 0.838 0.099 Uiso calc R 1
C C21 0.7777(8) 0.7526(4) 0.7726(3) 0.0892(15) Uani d . 1
H H21 0.8913 0.78 0.7699 0.107 Uiso calc R 1
C C22 0.6310(8) 0.7893(4) 0.7363(3) 0.0940(16) Uani d . 1
H H22 0.6431 0.8426 0.7093 0.113 Uiso calc R 1
C C23 0.4624(7) 0.7483(4) 0.7389(3) 0.0836(14) Uani d . 1
H H23 0.3618 0.7732 0.7129 0.1 Uiso calc R 1
C C24 -0.2379(6) 0.4773(5) 0.6816(3) 0.0963(17) Uani d . 1
H H24A -0.2633 0.434 0.7169 0.144 Uiso calc R 1
H H24B -0.2741 0.4491 0.6382 0.144 Uiso calc R 1
H H24C -0.3043 0.5354 0.686 0.144 Uiso calc R 1
C C25 0.4787(6) 0.1445(4) 0.5665(3) 0.0824(16) Uani d . 1
C C26 0.4987(8) 0.1096(6) 0.5000(4) 0.113(2) Uani d . 1
H H26 0.516 0.045 0.4927 0.135 Uiso calc R 1
C C27 0.4919(11) 0.1713(8) 0.4484(4) 0.132(3) Uani d . 1
H H27 0.5068 0.1488 0.4052 0.158 Uiso calc R 1
C C28 0.4642(11) 0.2653(7) 0.4571(3) 0.141(3) Uani d . 1
H H28 0.4607 0.3069 0.4205 0.17 Uiso calc R 1
C C29 0.4414(10) 0.2984(5) 0.5204(3) 0.111(2) Uani d . 1
H H29 0.4197 0.363 0.5261 0.133 Uiso calc R 1
C C30 0.4495(6) 0.2392(4) 0.5762(3) 0.0797(15) Uani d . 1
C C31 0.4269(6) 0.2822(4) 0.6436(2) 0.0708(13) Uani d . 1
C C32 0.4487(5) 0.2233(3) 0.7056(2) 0.0662(12) Uani d . 1
C C33 0.4397(6) 0.2689(3) 0.7683(2) 0.0680(12) Uani d . 1
H H33 0.4217 0.3344 0.7686 0.082 Uiso calc R 1
C C34 0.4559(6) 0.2217(4) 0.8286(3) 0.0791(14) Uani d . 1
C C35 0.4821(8) 0.1239(5) 0.8280(4) 0.0968(17) Uani d . 1
H H35 0.4944 0.0901 0.8686 0.116 Uiso calc R 1
C C36 0.4901(8) 0.0766(4) 0.7667(4) 0.1050(19) Uani d . 1
H H36 0.5059 0.0109 0.7667 0.126 Uiso calc R 1
C C37 0.4746(6) 0.1259(4) 0.7049(3) 0.0802(15) Uani d . 1
C C38 0.4374(6) 0.2721(4) 0.8949(2) 0.0772(14) Uani d . 1
H H38 0.4839 0.2303 0.9323 0.093 Uiso calc R 1
C C39 0.4376(6) 0.4265(5) 0.9391(2) 0.0756(13) Uani d . 1
C C40 0.2561(7) 0.3765(4) 0.9480(2) 0.0805(14) Uani d . 1
H H40 0.1546 0.4196 0.9344 0.097 Uiso calc R 1
C C41 0.2509(7) 0.3474(5) 1.0222(2) 0.0869(15) Uani d . 1
H H41A 0.3485 0.3026 1.0346 0.104 Uiso calc R 1
H H41B 0.2715 0.4031 1.0508 0.104 Uiso calc R 1
C C42 0.0724(8) 0.3027(5) 1.0349(2) 0.0839(16) Uani d . 1
C C43 -0.0576(9) 0.3530(6) 1.0628(3) 0.108(2) Uani d . 1
H H43 -0.0343 0.4165 1.0739 0.13 Uiso calc R 1
C C44 -0.2282(10) 0.3135(9) 1.0759(3) 0.128(3) Uani d . 1
H H44 -0.3123 0.349 1.0972 0.153 Uiso calc R 1
C C45 -0.2632(12) 0.2231(10) 1.0565(4) 0.138(4) Uani d . 1
H H45 -0.3763 0.1971 1.0624 0.165 Uiso calc R 1
C C46 -0.1400(13) 0.1692(7) 1.0287(4) 0.132(3) Uani d . 1
H H46 -0.1672 0.1065 1.0164 0.158 Uiso calc R 1
C C47 0.0324(10) 0.2088(6) 1.0182(3) 0.111(2) Uani d . 1
H H47 0.1189 0.1712 0.9999 0.133 Uiso calc R 1
C C48 0.7226(6) 0.3767(4) 0.8953(2) 0.0811(14) Uani d . 1
H H48A 0.7674 0.4316 0.9205 0.122 Uiso calc R 1
H H48B 0.7384 0.3854 0.8482 0.122 Uiso calc R 1
H H48C 0.7888 0.3214 0.9121 0.122 Uiso calc R 1
N N1 0.2314(4) 0.5596(3) 0.66383(16) 0.0655(9) Uani d . 1
H H1N 0.3205 0.5716 0.6404 0.079 Uiso calc R 1
N N2 -0.0439(4) 0.4978(3) 0.68720(17) 0.0627(9) Uani d . 1
N N3 0.2493(5) 0.2964(4) 0.9032(2) 0.0875(13) Uani d . 1
H H3N 0.1533 0.2682 0.8848 0.105 Uiso calc R 1
N N4 0.5301(5) 0.3640(3) 0.90297(18) 0.0731(11) Uani d . 1
O O1 0.0368(8) 0.7245(2) 0.41503(19) 0.1345(17) Uani d . 1
O O2 0.0346(4) 0.4340(3) 0.79275(15) 0.0839(10) Uani d . 1
O O3 0.3957(5) 0.3674(3) 0.64751(15) 0.0884(10) Uani d . 1
O O4 0.4901(5) 0.5019(3) 0.9612(2) 0.0993(11) Uani d . 1
S S1 -0.0248(2) 0.42552(9) 0.34984(5) 0.0805(4) Uani d . 1
S S2 0.4902(2) 0.05917(11) 0.63171(9) 0.1074(6) Uani d . 1

loop_
_atom_site_aniso_label
_atom_site_aniso_U_11
_atom_site_aniso_U_22
_atom_site_aniso_U_33
_atom_site_aniso_U_12
_atom_site_aniso_U_13
_atom_site_aniso_U_23
C1 0.087(3) 0.050(3) 0.065(3) 0.010(2) 0.010(2) 0.005(2)
C2 0.054(3) 0.062(3) 0.060(3) 0.011(2) 0.009(2) 0.017(2)
C3 0.076(3) 0.080(3) 0.082(4) 0.019(2) 0.016(3) 0.027(3)
C4 0.096(4) 0.116(5) 0.078(4) 0.030(3) 0.026(3) 0.049(4)
C5 0.147(6) 0.114(5) 0.064(3) 0.033(4) 0.023(3) 0.024(4)
C6 0.124(5) 0.097(4) 0.058(3) 0.019(3) 0.004(3) -0.002(3)
C7 0.068(3) 0.080(3) 0.050(3) 0.013(2) 0.003(2) 0.009(2)
C8 0.070(3) 0.041(2) 0.051(2) 0.0023(18) 0.008(2) 0.0000(18)
C9 0.117(4) 0.046(3) 0.061(3) -0.006(2) 0.007(3) -0.002(2)
C10 0.110(4) 0.049(3) 0.056(3) -0.011(2) 0.011(2) 0.008(2)
C11 0.066(3) 0.051(3) 0.050(2) -0.0002(18) 0.0047(18) 0.0018(19)
C12 0.062(3) 0.041(2) 0.062(3) 0.0008(18) 0.004(2) -0.008(2)
C13 0.057(2) 0.045(2) 0.050(2) 0.0055(18) 0.0073(17) 0.0023(18)
C14 0.072(3) 0.063(3) 0.050(2) -0.006(2) 0.013(2) -0.008(2)
C15 0.063(3) 0.080(3) 0.054(3) -0.014(2) 0.015(2) -0.004(2)
C16 0.056(3) 0.072(3) 0.048(2) -0.008(2) 0.0106(18) -0.0080(19)
C17 0.062(3) 0.082(3) 0.060(3) -0.002(2) 0.011(2) -0.020(2)
C18 0.058(3) 0.061(3) 0.051(2) -0.002(2) 0.011(2) -0.016(2)
C19 0.061(3) 0.079(3) 0.064(3) -0.009(2) 0.008(2) 0.005(2)
C20 0.075(4) 0.098(4) 0.073(3) 0.000(3) -0.002(3) -0.005(3)
C21 0.081(4) 0.084(4) 0.103(4) -0.027(3) 0.011(3) -0.010(3)
C22 0.090(4) 0.075(3) 0.117(5) -0.014(3) 0.014(3) 0.018(3)
C23 0.082(4) 0.075(3) 0.092(4) 0.008(3) -0.003(3) 0.008(3)
C24 0.067(3) 0.139(5) 0.083(3) -0.016(3) 0.010(3) -0.003(3)
C25 0.049(3) 0.094(4) 0.104(4) 0.001(2) 0.001(3) -0.030(3)
C26 0.079(4) 0.138(6) 0.123(5) 0.011(4) 0.018(4) -0.067(5)
C27 0.130(6) 0.172(9) 0.096(5) 0.002(5) 0.022(5) -0.066(6)
C28 0.183(8) 0.163(8) 0.083(5) 0.009(6) 0.039(5) -0.043(5)
C29 0.147(6) 0.124(5) 0.065(4) 0.008(4) 0.025(4) -0.023(4)
C30 0.057(3) 0.097(4) 0.086(4) -0.001(3) 0.009(2) -0.041(3)
C31 0.055(3) 0.082(4) 0.076(3) -0.005(2) 0.007(2) -0.029(3)
C32 0.043(3) 0.070(3) 0.084(4) -0.004(2) 0.002(2) -0.017(3)
C33 0.056(3) 0.074(3) 0.073(3) 0.004(2) 0.005(2) -0.011(2)
C34 0.059(3) 0.097(4) 0.082(4) -0.008(3) 0.007(2) 0.007(3)
C35 0.087(4) 0.097(5) 0.106(5) -0.009(3) 0.006(3) 0.021(4)
C36 0.091(4) 0.079(4) 0.143(6) -0.005(3) 0.002(4) -0.002(4)
C37 0.052(3) 0.074(4) 0.113(4) -0.009(2) -0.001(3) -0.015(3)
C38 0.068(3) 0.099(4) 0.064(3) -0.008(3) 0.003(2) 0.007(3)
C39 0.059(3) 0.113(4) 0.057(3) -0.007(3) 0.016(2) 0.013(3)
C40 0.065(3) 0.125(4) 0.053(3) -0.006(3) 0.010(2) 0.013(3)
C41 0.067(3) 0.136(5) 0.059(3) -0.011(3) 0.011(2) 0.007(3)
C42 0.084(4) 0.121(5) 0.047(3) -0.007(3) 0.004(3) 0.015(3)
C43 0.095(5) 0.176(6) 0.055(3) 0.002(5) 0.013(3) 0.002(4)
C44 0.079(5) 0.237(10) 0.069(4) -0.012(6) 0.012(3) 0.027(5)
C45 0.092(6) 0.250(12) 0.070(5) -0.008(7) 0.008(4) 0.068(6)
C46 0.142(7) 0.157(7) 0.093(5) -0.062(6) -0.004(5) 0.050(5)
C47 0.113(5) 0.130(6) 0.091(4) -0.002(4) 0.015(3) 0.040(4)
C48 0.056(3) 0.119(4) 0.071(3) -0.007(3) 0.017(2) 0.009(3)
N1 0.062(2) 0.085(2) 0.052(2) -0.0263(19) 0.0182(16) -0.0014(18)
N2 0.054(2) 0.086(2) 0.049(2) -0.0138(18) 0.0094(17) -0.0010(18)
N3 0.056(3) 0.138(4) 0.070(3) -0.025(2) 0.0125(19) 0.001(3)
N4 0.054(2) 0.105(3) 0.060(2) -0.010(2) 0.0070(18) 0.004(2)
O1 0.279(6) 0.045(2) 0.083(3) 0.000(3) 0.039(3) 0.0034(18)
O2 0.077(2) 0.118(3) 0.0579(18) -0.0267(19) 0.0148(15) 0.0142(19)
O3 0.115(3) 0.084(3) 0.066(2) 0.013(2) 0.0077(18) -0.0220(17)
O4 0.098(3) 0.100(3) 0.105(3) -0.015(2) 0.034(2) -0.004(3)
S1 0.1303(11) 0.0574(7) 0.0534(6) 0.0021(7) 0.0070(7) -0.0079(6)
S2 0.0881(10) 0.0830(10) 0.1477(14) 0.0011(8) -0.0042(9) -0.0476(10)

loop_
_atom_type_symbol
_atom_type_description
_atom_type_scat_dispersion_real
_atom_type_scat_dispersion_imag
_atom_type_scat_source
C C 0.0033 0.0016 'International Tables Vol C Tables 4.2.6.8 and 6.1.1.4'
H H 0.0000 0.0000 'International Tables Vol C Tables 4.2.6.8 and 6.1.1.4'
N N 0.0061 0.0033 'International Tables Vol C Tables 4.2.6.8 and 6.1.1.4'
O O 0.0106 0.0060 'International Tables Vol C Tables 4.2.6.8 and 6.1.1.4'
S S 0.1246 0.1234 'International Tables Vol C Tables 4.2.6.8 and 6.1.1.4'

loop_
_geom_angle_atom_site_label_1
_geom_angle_atom_site_label_2
_geom_angle_atom_site_label_3
_geom_angle
O1 C1 C13 119.7(4)
O1 C1 C2 119.6(4)
C13 C1 C2 120.7(4)
C7 C2 C3 117.4(4)
C7 C2 C1 123.9(4)
C3 C2 C1 118.8(4)
C4 C3 C2 121.5(5)
C5 C4 C3 120.1(5)
C4 C5 C6 120.6(5)
C5 C6 C7 120.3(6)
C2 C7 C6 120.1(4)
C2 C7 S1 123.9(3)
C6 C7 S1 116.0(4)
C13 C8 C9 120.3(4)
C13 C8 S1 123.9(3)
C9 C8 S1 115.8(3)
C8 C9 C10 120.0(4)
C11 C10 C9 121.4(4)
C12 C11 C10 117.8(4)
C12 C11 C14 120.1(4)
C10 C11 C14 121.8(4)
C11 C12 C13 122.5(4)
C8 C13 C12 118.0(3)
C8 C13 C1 123.8(4)
C12 C13 C1 118.2(4)
N1 C14 N2 103.3(3)
N1 C14 C11 110.8(3)
N2 C14 C11 114.4(3)
O2 C15 N2 127.1(4)
O2 C15 C16 126.4(4)
N2 C15 C16 106.4(4)
N1 C16 C15 104.6(3)
N1 C16 C17 113.9(3)
C15 C16 C17 110.2(3)
C18 C17 C16 111.5(3)
C19 C18 C23 117.4(4)
C19 C18 C17 119.6(4)
C23 C18 C17 123.0(4)
C18 C19 C20 122.5(5)
C21 C20 C19 118.7(5)
C22 C21 C20 120.6(5)
C21 C22 C23 120.2(5)
C22 C23 C18 120.6(5)
C30 C25 C26 119.8(7)
C30 C25 S2 123.9(5)
C26 C25 S2 116.3(5)
C27 C26 C25 119.0(7)
C26 C27 C28 122.0(7)
C27 C28 C29 119.1(8)
C30 C29 C28 122.1(7)
C25 C30 C29 118.0(5)
C25 C30 C31 123.7(6)
C29 C30 C31 118.3(5)
O3 C31 C32 120.0(4)
O3 C31 C30 119.5(5)
C32 C31 C30 120.5(5)
C37 C32 C33 118.7(5)
C37 C32 C31 123.3(5)
C33 C32 C31 118.0(4)
C34 C33 C32 123.1(5)
C33 C34 C35 118.4(5)
C33 C34 C38 121.9(5)
C35 C34 C38 119.7(5)
C34 C35 C36 119.8(6)
C35 C36 C37 121.3(6)
C32 C37 C36 118.7(5)
C32 C37 S2 124.2(5)
C36 C37 S2 117.1(5)
N3 C38 N4 102.9(4)
N3 C38 C34 112.3(4)
N4 C38 C34 115.2(4)
O4 C39 N4 127.1(5)
O4 C39 C40 128.0(5)
N4 C39 C40 104.8(5)
N3 C40 C39 105.3(4)
N3 C40 C41 112.5(5)
C39 C40 C41 109.8(4)
C42 C41 C40 112.3(4)
C43 C42 C47 116.9(6)
C43 C42 C41 121.3(6)
C47 C42 C41 121.8(6)
C42 C43 C44 123.2(8)
C45 C44 C43 117.6(9)
C46 C45 C44 122.1(10)
C45 C46 C47 119.5(9)
C42 C47 C46 120.6(8)
C16 N1 C14 106.9(3)
C15 N2 C24 123.2(4)
C15 N2 C14 112.8(3)
C24 N2 C14 122.2(4)
C40 N3 C38 106.3(4)
C39 N4 C48 121.6(4)
C39 N4 C38 111.9(4)
C48 N4 C38 123.2(4)
C7 S1 C8 103.8(2)
C37 S2 C25 104.1(3)

loop_
_geom_bond_atom_site_label_1
_geom_bond_atom_site_label_2
_geom_bond_distance
C1 O1 1.223(5)
C1 C13 1.463(6)
C1 C2 1.464(6)
C2 C7 1.389(6)
C2 C3 1.405(6)
C3 C4 1.368(7)
C4 C5 1.357(9)
C5 C6 1.365(8)
C6 C7 1.397(6)
C7 S1 1.739(5)
C8 C13 1.380(5)
C8 C9 1.372(6)
C8 S1 1.751(4)
C9 C10 1.376(6)
C10 C11 1.379(6)
C11 C12 1.362(6)
C11 C14 1.494(6)
C12 C13 1.402(5)
C14 N1 1.469(5)
C14 N2 1.466(5)
C15 O2 1.226(5)
C15 N2 1.337(5)
C15 C16 1.531(6)
C16 N1 1.446(5)
C16 C17 1.539(6)
C17 C18 1.497(6)
C18 C19 1.352(6)
C18 C23 1.380(7)
C19 C20 1.376(7)
C20 C21 1.357(7)
C21 C22 1.341(7)
C22 C23 1.378(7)
C24 N2 1.455(6)
C25 C30 1.366(7)
C25 C26 1.428(9)
C25 S2 1.759(6)
C26 C27 1.338(11)
C27 C28 1.350(11)
C28 C29 1.364(8)
C29 C30 1.380(8)
C30 C31 1.490(6)
C31 O3 1.223(6)
C31 C32 1.478(7)
C32 C37 1.382(7)
C32 C33 1.405(6)
C33 C34 1.361(7)
C34 C35 1.388(8)
C34 C38 1.512(7)
C35 C36 1.393(9)
C36 C37 1.400(8)
C37 S2 1.741(6)
C38 N3 1.455(6)
C38 N4 1.463(6)
C39 O4 1.196(7)
C39 N4 1.360(7)
C39 C40 1.539(7)
C40 N3 1.433(7)
C40 C41 1.529(6)
C41 C42 1.505(7)
C42 C43 1.355(8)
C42 C47 1.385(9)
C43 C44 1.425(10)
C44 C45 1.345(12)
C45 C46 1.344(12)
C46 C47 1.424(10)
C48 N4 1.456(5)
